data_4085307
loop_
_publ_author_name
'Sasamori, Takahiro'
'Sugahara, Tomohiro'
'Agou, Tomohiro'
'Guo, Jing-Dong'
'Nagase, Shigeru'
'Streubel, Rainer'
'Tokitoh, Norihiro'

_publ_section_title
;
 Synthesis and Characterization of a 1,2-Digermabenzene
;
_journal_issue 11
_journal_name_full Organometallics
_journal_page_first 2106
_journal_paper_doi 10.1021/om501204u
_journal_volume 34
_journal_year 2015
_chemical_formula_moiety 'C48 H98 Br2 Ge2 Si8, C6 H6'
_chemical_formula_sum 'C54 H104 Br2 Ge2 Si8'
_chemical_formula_weight 1283.09
_space_group_crystal_system triclinic
_space_group_IT_number 2
_space_group_name_Hall '-P 1'
_space_group_name_H-M_alt 'P -1'
_symmetry_space_group_name_Hall '-P 1'
_symmetry_space_group_name_H-M 'P -1'
_atom_sites_solution_hydrogens geom
_atom_sites_solution_primary direct
_atom_sites_solution_secondary difmap
_audit_creation_method SHELXL-97
_cell_angle_alpha 82.3768(19)
_cell_angle_beta 86.935(2)
_cell_angle_gamma 75.4857(13)
_cell_formula_units_Z 2
_cell_length_a 9.5903(2)
_cell_length_b 12.1744(3)
_cell_length_c 30.5707(9)
_cell_measurement_reflns_used 7744
_cell_measurement_temperature 103(2)
_cell_measurement_theta_max 30.2795
_cell_measurement_theta_min 1.7877
_cell_volume 3424.10(15)
_computing_cell_refinement HKL2000
_computing_data_collection CrystalClear
_computing_data_reduction HKL2000
_computing_molecular_graphics
;
Yadokari-XG 2011 (Wakita, Nemoto et al., 2011)
;
_computing_structure_refinement 'SHELXL-97 (Sheldrick, 1997)'
_computing_structure_solution SIR2004
_diffrn_ambient_temperature 103(2)
_diffrn_detector_area_resol_mean 14.7059
_diffrn_measured_fraction_theta_full 0.982
_diffrn_measured_fraction_theta_max 0.982
_diffrn_measurement_device_type 'Rigaku Mercury'
_diffrn_measurement_method \w
_diffrn_radiation_monochromator graphite
_diffrn_radiation_source 'sealed tube'
_diffrn_radiation_type MoK\a
_diffrn_radiation_wavelength 0.71070
_diffrn_reflns_av_R_equivalents 0.0498
_diffrn_reflns_av_sigmaI/netI 0.0530
_diffrn_reflns_limit_h_max 11
_diffrn_reflns_limit_h_min -11
_diffrn_reflns_limit_k_max 14
_diffrn_reflns_limit_k_min -14
_diffrn_reflns_limit_l_max 35
_diffrn_reflns_limit_l_min -36
_diffrn_reflns_number 27891
_diffrn_reflns_theta_full 25.00
_diffrn_reflns_theta_max 25.00
_diffrn_reflns_theta_min 1.74
_exptl_absorpt_coefficient_mu 2.215
_exptl_absorpt_correction_T_max 0.6783
_exptl_absorpt_correction_T_min 0.6534
_exptl_absorpt_correction_type multi-scan
_exptl_absorpt_process_details
;
MULABS - Empirical Correction for Absorption Anisotropy.
Blessing, R. H., Acta Crystallogr. 1995, A51, 33-38.
;
_exptl_crystal_colour orange
_exptl_crystal_density_diffrn 1.244
_exptl_crystal_density_method 'not measured'
_exptl_crystal_description block
_exptl_crystal_F_000 1348
_exptl_crystal_size_max 0.21
_exptl_crystal_size_mid 0.20
_exptl_crystal_size_min 0.19
_refine_diff_density_max 1.841
_refine_diff_density_min -1.098
_refine_diff_density_rms 0.088
_refine_ls_extinction_method none
_refine_ls_goodness_of_fit_ref 1.021
_refine_ls_hydrogen_treatment fixed
_refine_ls_matrix_type full
_refine_ls_number_parameters 625
_refine_ls_number_reflns 11871
_refine_ls_number_restraints 0
_refine_ls_restrained_S_all 1.021
_refine_ls_R_factor_all 0.0683
_refine_ls_R_factor_gt 0.0449
_refine_ls_shift/su_max 0.001
_refine_ls_shift/su_mean 0.000
_refine_ls_structure_factor_coef Fsqd
_refine_ls_weighting_details 'calc w=1/[\s^2^(Fo^2^)+(0.0580P)^2^+3.9609P] where P=(Fo^2^+2Fc^2^)/3'
_refine_ls_weighting_scheme calc
_refine_ls_wR_factor_gt 0.1100
_refine_ls_wR_factor_ref 0.1256
_reflns_number_gt 8726
_reflns_number_total 11871
_reflns_threshold_expression >2sigma(I)
_cod_data_source_file om501204u_si_002.cif
_cod_data_source_block compound1
_cod_depositor_comments 'Adding full bibliography for 4085307--4085309.cif.'
_cod_database_code 4085307

loop_
_symmetry_equiv_pos_as_xyz
'x, y, z'
'-x, -y, -z'

loop_
_atom_site_label
_atom_site_type_symbol
_atom_site_fract_x
_atom_site_fract_y
_atom_site_fract_z
_atom_site_U_iso_or_equiv
_atom_site_adp_type
_atom_site_occupancy
_atom_site_symmetry_multiplicity
_atom_site_calc_flag
_atom_site_refinement_flags
C1 C 0.0594(4) 0.4612(3) 0.41157(12) 0.0232(8) Uani 1 1 d .
C2 C 0.0133(4) 0.5502(3) 0.37682(12) 0.0227(8) Uani 1 1 d .
C3 C 0.0830(4) 0.5438(3) 0.33569(13) 0.0266(9) Uani 1 1 d .
H1 H 0.0508 0.6035 0.3124 0.032 Uiso 1 1 calc R
C4 C 0.1987(4) 0.4528(3) 0.32752(12) 0.0253(8) Uani 1 1 d .
C5 C 0.2426(4) 0.3672(3) 0.36269(13) 0.0268(9) Uani 1 1 d .
H2 H 0.3222 0.3051 0.3580 0.032 Uiso 1 1 calc R
C6 C 0.1763(4) 0.3677(3) 0.40410(13) 0.0251(8) Uani 1 1 d .
C7 C -0.1129(4) 0.6529(3) 0.38132(13) 0.0255(8) Uani 1 1 d .
H3 H -0.1357 0.6496 0.4137 0.031 Uiso 1 1 calc R
C8 C 0.2348(4) 0.2687(3) 0.43904(12) 0.0258(8) Uani 1 1 d .
H4 H 0.1700 0.2847 0.4654 0.031 Uiso 1 1 calc R
C9 C -0.3119(6) 0.4934(5) 0.38362(17) 0.0571(15) Uani 1 1 d .
H5 H -0.3315 0.4992 0.4151 0.086 Uiso 1 1 calc R
H6 H -0.2269 0.4308 0.3800 0.086 Uiso 1 1 calc R
H7 H -0.3952 0.4783 0.3705 0.086 Uiso 1 1 calc R
C10 C -0.4393(5) 0.7493(5) 0.36298(18) 0.0567(14) Uani 1 1 d .
H8 H -0.5224 0.7355 0.3493 0.085 Uiso 1 1 calc R
H9 H -0.4204 0.8214 0.3489 0.085 Uiso 1 1 calc R
H10 H -0.4598 0.7537 0.3945 0.085 Uiso 1 1 calc R
C11 C -0.2526(5) 0.6165(4) 0.29580(15) 0.0439(11) Uani 1 1 d .
H11 H -0.1693 0.5531 0.2912 0.066 Uiso 1 1 calc R
H12 H -0.2359 0.6877 0.2800 0.066 Uiso 1 1 calc R
H13 H -0.3390 0.6016 0.2845 0.066 Uiso 1 1 calc R
C12 C -0.1795(5) 0.9014(4) 0.39997(17) 0.0459(12) Uani 1 1 d .
H14 H -0.1617 0.9770 0.3909 0.069 Uiso 1 1 calc R
H15 H -0.1550 0.8773 0.4311 0.069 Uiso 1 1 calc R
H16 H -0.2814 0.9050 0.3961 0.069 Uiso 1 1 calc R
C13 C -0.1000(5) 0.8535(4) 0.30608(14) 0.0389(11) Uani 1 1 d .
H17 H -0.2028 0.8665 0.3003 0.058 Uiso 1 1 calc R
H18 H -0.0438 0.7981 0.2873 0.058 Uiso 1 1 calc R
H19 H -0.0712 0.9258 0.2995 0.058 Uiso 1 1 calc R
C14 C 0.1289(5) 0.7817(4) 0.37583(16) 0.0398(11) Uani 1 1 d .
H20 H 0.1500 0.8571 0.3704 0.060 Uiso 1 1 calc R
H21 H 0.1888 0.7311 0.3560 0.060 Uiso 1 1 calc R
H22 H 0.1500 0.7491 0.4065 0.060 Uiso 1 1 calc R
C15 C 0.5723(4) 0.2207(4) 0.41964(15) 0.0366(10) Uani 1 1 d .
H23 H 0.5534 0.2628 0.3901 0.055 Uiso 1 1 calc R
H24 H 0.5834 0.1390 0.4183 0.055 Uiso 1 1 calc R
H25 H 0.6609 0.2326 0.4306 0.055 Uiso 1 1 calc R
C16 C 0.4532(6) 0.1849(6) 0.51241(18) 0.074(2) Uani 1 1 d .
H26 H 0.5427 0.1930 0.5242 0.111 Uiso 1 1 calc R
H27 H 0.4620 0.1045 0.5091 0.111 Uiso 1 1 calc R
H28 H 0.3729 0.2108 0.5328 0.111 Uiso 1 1 calc R
C17 C 0.4145(5) 0.4237(5) 0.4640(2) 0.0617(17) Uani 1 1 d .
H29 H 0.5090 0.4278 0.4734 0.093 Uiso 1 1 calc R
H30 H 0.3411 0.4508 0.4863 0.093 Uiso 1 1 calc R
H31 H 0.3911 0.4717 0.4357 0.093 Uiso 1 1 calc R
C18 C 0.3605(5) 0.0476(3) 0.39097(15) 0.0380(10) Uani 1 1 d .
H32 H 0.3349 -0.0191 0.3821 0.057 Uiso 1 1 calc R
H33 H 0.4469 0.0224 0.4090 0.057 Uiso 1 1 calc R
H34 H 0.3794 0.0975 0.3646 0.057 Uiso 1 1 calc R
C19 C 0.1810(5) 0.0340(4) 0.47538(16) 0.0437(11) Uani 1 1 d .
H35 H 0.0939 0.0710 0.4912 0.066 Uiso 1 1 calc R
H36 H 0.2645 0.0205 0.4943 0.066 Uiso 1 1 calc R
H37 H 0.1707 -0.0391 0.4677 0.066 Uiso 1 1 calc R
C20 C 0.0437(5) 0.1585(4) 0.38983(17) 0.0439(12) Uani 1 1 d .
H38 H 0.0273 0.0863 0.3831 0.066 Uiso 1 1 calc R
H39 H 0.0577 0.2060 0.3622 0.066 Uiso 1 1 calc R
H40 H -0.0399 0.1991 0.4061 0.066 Uiso 1 1 calc R
C21 C 0.2782(4) 0.4474(3) 0.28282(13) 0.0298(9) Uani 1 1 d .
C22 C 0.2042(5) 0.5437(4) 0.24748(14) 0.0412(11) Uani 1 1 d .
H41 H 0.1055 0.5380 0.2436 0.062 Uiso 1 1 calc R
H42 H 0.2581 0.5362 0.2194 0.062 Uiso 1 1 calc R
H43 H 0.2018 0.6180 0.2569 0.062 Uiso 1 1 calc R
C23 C 0.2819(5) 0.3323(4) 0.26621(14) 0.0398(11) Uani 1 1 d .
H44 H 0.3334 0.2693 0.2873 0.060 Uiso 1 1 calc R
H45 H 0.3316 0.3290 0.2374 0.060 Uiso 1 1 calc R
H46 H 0.1832 0.3255 0.2634 0.060 Uiso 1 1 calc R
C24 C 0.4318(5) 0.4574(4) 0.28833(15) 0.0433(11) Uani 1 1 d .
H47 H 0.4289 0.5312 0.2983 0.065 Uiso 1 1 calc R
H48 H 0.4842 0.4522 0.2600 0.065 Uiso 1 1 calc R
H49 H 0.4809 0.3954 0.3102 0.065 Uiso 1 1 calc R
C25 C 0.4604(4) 0.0099(3) 0.09113(12) 0.0249(8) Uani 1 1 d .
C26 C 0.5180(4) -0.0882(3) 0.12144(13) 0.0260(9) Uani 1 1 d .
C27 C 0.4615(4) -0.0938(3) 0.16421(13) 0.0279(9) Uani 1 1 d .
H50 H 0.5030 -0.1579 0.1848 0.033 Uiso 1 1 calc R
C28 C 0.3469(4) -0.0100(3) 0.17852(13) 0.0285(9) Uani 1 1 d .
C29 C 0.3462(4) 0.0975(3) 0.10462(13) 0.0275(9) Uani 1 1 d .
C30 C 0.2918(4) 0.0847(3) 0.14785(13) 0.0298(9) Uani 1 1 d .
H51 H 0.2137 0.1431 0.1567 0.036 Uiso 1 1 calc R
C31 C 0.6390(4) -0.1878(3) 0.10952(13) 0.0274(9) Uani 1 1 d .
H52 H 0.6493 -0.1736 0.0767 0.033 Uiso 1 1 calc R
C32 C 0.2801(4) 0.2069(3) 0.07488(13) 0.0273(9) Uani 1 1 d .
H53 H 0.3369 0.2003 0.0465 0.033 Uiso 1 1 calc R
C33 C 0.6793(6) -0.4217(4) 0.07785(18) 0.0558(14) Uani 1 1 d .
H54 H 0.6527 -0.4950 0.0825 0.084 Uiso 1 1 calc R
H55 H 0.7838 -0.4349 0.0805 0.084 Uiso 1 1 calc R
H56 H 0.6508 -0.3830 0.0483 0.084 Uiso 1 1 calc R
C34 C 0.6364(7) -0.4100(4) 0.17619(17) 0.0616(15) Uani 1 1 d .
H57 H 0.5982 -0.3599 0.1989 0.092 Uiso 1 1 calc R
H58 H 0.7416 -0.4346 0.1779 0.092 Uiso 1 1 calc R
H59 H 0.5961 -0.4772 0.1810 0.092 Uiso 1 1 calc R
C35 C 0.3875(5) -0.3060(4) 0.11587(17) 0.0468(12) Uani 1 1 d .
H60 H 0.3624 -0.3798 0.1182 0.070 Uiso 1 1 calc R
H61 H 0.3566 -0.2618 0.0873 0.070 Uiso 1 1 calc R
H62 H 0.3389 -0.2636 0.1398 0.070 Uiso 1 1 calc R
C36 C 0.0901(5) 0.0844(5) 0.0340(2) 0.0596(16) Uani 1 1 d .
H63 H -0.0080 0.0865 0.0258 0.089 Uiso 1 1 calc R
H64 H 0.1264 0.0162 0.0550 0.089 Uiso 1 1 calc R
H65 H 0.1527 0.0817 0.0076 0.089 Uiso 1 1 calc R
C37 C -0.0445(5) 0.2255(4) 0.10651(17) 0.0523(13) Uani 1 1 d .
H66 H -0.1401 0.2291 0.0957 0.078 Uiso 1 1 calc R
H67 H -0.0473 0.2951 0.1197 0.078 Uiso 1 1 calc R
H68 H -0.0160 0.1587 0.1288 0.078 Uiso 1 1 calc R
C38 C 0.0224(6) 0.3433(5) 0.0199(2) 0.0701(18) Uani 1 1 d .
H69 H 0.0840 0.3395 -0.0068 0.105 Uiso 1 1 calc R
H70 H 0.0250 0.4112 0.0335 0.105 Uiso 1 1 calc R
H71 H -0.0768 0.3478 0.0120 0.105 Uiso 1 1 calc R
C39 C 0.3272(6) 0.4471(4) 0.04798(16) 0.0467(12) Uani 1 1 d .
H72 H 0.3344 0.5178 0.0587 0.070 Uiso 1 1 calc R
H73 H 0.2412 0.4627 0.0300 0.070 Uiso 1 1 calc R
H74 H 0.4130 0.4183 0.0300 0.070 Uiso 1 1 calc R
C40 C 0.4861(5) 0.2982(4) 0.12666(16) 0.0449(12) Uani 1 1 d .
H75 H 0.5655 0.2643 0.1073 0.067 Uiso 1 1 calc R
H76 H 0.4787 0.2427 0.1525 0.067 Uiso 1 1 calc R
H77 H 0.5043 0.3668 0.1363 0.067 Uiso 1 1 calc R
C41 C 0.1681(5) 0.4034(4) 0.13497(16) 0.0490(12) Uani 1 1 d .
H78 H 0.1930 0.4683 0.1458 0.074 Uiso 1 1 calc R
H79 H 0.1588 0.3462 0.1600 0.074 Uiso 1 1 calc R
H80 H 0.0766 0.4300 0.1195 0.074 Uiso 1 1 calc R
C42 C 0.2902(5) -0.0235(3) 0.22616(14) 0.0350(10) Uani 1 1 d .
C43 C 0.2589(6) -0.1416(4) 0.23768(16) 0.0552(14) Uani 1 1 d .
H81 H 0.1915 -0.1517 0.2165 0.083 Uiso 1 1 calc R
H82 H 0.2163 -0.1475 0.2675 0.083 Uiso 1 1 calc R
H83 H 0.3489 -0.2010 0.2364 0.083 Uiso 1 1 calc R
C44 C 0.4053(6) -0.0134(5) 0.25722(15) 0.0564(14) Uani 1 1 d .
H84 H 0.4948 -0.0709 0.2525 0.085 Uiso 1 1 calc R
H85 H 0.3718 -0.0260 0.2879 0.085 Uiso 1 1 calc R
H86 H 0.4229 0.0631 0.2512 0.085 Uiso 1 1 calc R
C45 C 0.1520(5) 0.0667(4) 0.23432(16) 0.0506(13) Uani 1 1 d .
H87 H 0.1711 0.1428 0.2291 0.076 Uiso 1 1 calc R
H88 H 0.1184 0.0525 0.2649 0.076 Uiso 1 1 calc R
H89 H 0.0777 0.0626 0.2142 0.076 Uiso 1 1 calc R
C46 C 0.7606(6) 0.2553(5) 0.21542(17) 0.0566(15) Uani 1 1 d .
H90 H 0.7563 0.2707 0.1842 0.068 Uiso 1 1 calc R
C47 C 0.8385(6) 0.3110(5) 0.23885(19) 0.0576(15) Uani 1 1 d .
H91 H 0.8863 0.3647 0.2236 0.069 Uiso 1 1 calc R
C48 C 0.8452(5) 0.2874(4) 0.28425(17) 0.0491(13) Uani 1 1 d .
H92 H 0.8981 0.3245 0.3003 0.059 Uiso 1 1 calc R
C49 C 0.7749(5) 0.2098(4) 0.30612(16) 0.0487(13) Uani 1 1 d .
H93 H 0.7802 0.1933 0.3373 0.058 Uiso 1 1 calc R
C50 C 0.6976(6) 0.1562(4) 0.28354(18) 0.0533(13) Uani 1 1 d .
H94 H 0.6487 0.1036 0.2991 0.064 Uiso 1 1 calc R
C51 C 0.6907(6) 0.1786(5) 0.23773(19) 0.0570(14) Uani 1 1 d .
H95 H 0.6377 0.1409 0.2220 0.068 Uiso 1 1 calc R
Ge1 Ge -0.05033(4) 0.47993(3) 0.467607(13) 0.02694(12) Uani 1 1 d .
Ge2 Ge 0.55696(5) 0.01042(3) 0.032635(13) 0.02812(12) Uani 1 1 d .
Br1 Br -0.12619(4) 0.31110(3) 0.492041(14) 0.03380(12) Uani 1 1 d .
Br2 Br 0.62890(5) 0.18317(4) 0.014289(15) 0.04049(13) Uani 1 1 d .
Si1 Si 0.41883(12) 0.27350(10) 0.45753(4) 0.0298(3) Uani 1 1 d .
Si2 Si -0.06601(12) 0.79629(9) 0.36535(4) 0.0292(3) Uani 1 1 d .
Si3 Si 0.20750(12) 0.12847(9) 0.42405(4) 0.0303(3) Uani 1 1 d .
Si4 Si 0.81722(13) -0.17914(10) 0.13063(4) 0.0350(3) Uani 1 1 d .
Si5 Si 0.58542(13) -0.33012(10) 0.12023(4) 0.0337(3) Uani 1 1 d .
Si6 Si -0.27818(12) 0.62979(10) 0.35576(4) 0.0313(3) Uani 1 1 d .
Si7 Si 0.08861(13) 0.21307(10) 0.05958(4) 0.0328(3) Uani 1 1 d .
Si8 Si 0.31393(14) 0.33769(10) 0.09598(4) 0.0344(3) Uani 1 1 d .
C52 C 0.8219(8) -0.1910(9) 0.1908(2) 0.117(4) Uani 1 1 d .
H96 H 0.9140 -0.1804 0.1995 0.175 Uiso 1 1 calc R
H97 H 0.8114 -0.2668 0.2035 0.175 Uiso 1 1 calc R
H98 H 0.7427 -0.1321 0.2015 0.175 Uiso 1 1 calc R
C53 C 0.8469(8) -0.0379(6) 0.1099(3) 0.112(3) Uani 1 1 d .
H99 H 0.7703 0.0216 0.1214 0.168 Uiso 1 1 calc R
H100 H 0.8458 -0.0273 0.0776 0.168 Uiso 1 1 calc R
H101 H 0.9404 -0.0328 0.1197 0.168 Uiso 1 1 calc R
C54 C 0.9661(6) -0.2880(7) 0.1093(3) 0.141(4) Uani 1 1 d .
H102 H 1.0580 -0.2801 0.1194 0.212 Uiso 1 1 calc R
H103 H 0.9657 -0.2774 0.0770 0.212 Uiso 1 1 calc R
H104 H 0.9536 -0.3644 0.1203 0.212 Uiso 1 1 calc R

loop_
_atom_site_aniso_label
_atom_site_aniso_U_11
_atom_site_aniso_U_22
_atom_site_aniso_U_33
_atom_site_aniso_U_23
_atom_site_aniso_U_13
_atom_site_aniso_U_12
C1 0.021(2) 0.0231(19) 0.026(2) -0.0050(16) -0.0003(16) -0.0065(16)
C2 0.020(2) 0.0199(18) 0.028(2) -0.0044(15) -0.0043(16) -0.0033(15)
C3 0.029(2) 0.0215(19) 0.028(2) -0.0014(16) -0.0027(17) -0.0043(17)
C4 0.029(2) 0.0218(19) 0.027(2) -0.0059(16) 0.0009(17) -0.0076(17)
C5 0.025(2) 0.023(2) 0.030(2) -0.0060(16) -0.0019(17) -0.0006(16)
C6 0.024(2) 0.0211(19) 0.030(2) -0.0020(16) -0.0024(17) -0.0057(16)
C7 0.023(2) 0.026(2) 0.025(2) -0.0011(16) -0.0008(16) -0.0015(16)
C8 0.025(2) 0.027(2) 0.024(2) -0.0023(16) -0.0016(16) -0.0044(17)
C9 0.057(3) 0.072(4) 0.051(3) 0.021(3) -0.020(3) -0.042(3)
C10 0.030(3) 0.070(4) 0.064(3) -0.015(3) -0.007(2) 0.005(3)
C11 0.047(3) 0.049(3) 0.042(3) 0.000(2) -0.005(2) -0.025(2)
C12 0.045(3) 0.029(2) 0.062(3) -0.013(2) 0.016(2) -0.006(2)
C13 0.039(3) 0.030(2) 0.045(3) 0.0054(19) 0.002(2) -0.009(2)
C14 0.036(3) 0.037(2) 0.050(3) -0.012(2) 0.007(2) -0.015(2)
C15 0.030(2) 0.035(2) 0.047(3) -0.017(2) 0.001(2) -0.0058(19)
C16 0.036(3) 0.127(6) 0.051(3) 0.024(3) -0.012(3) -0.021(3)
C17 0.028(3) 0.066(4) 0.105(5) -0.057(3) 0.011(3) -0.014(2)
C18 0.041(3) 0.026(2) 0.047(3) -0.0090(19) 0.000(2) -0.0057(19)
C19 0.042(3) 0.032(2) 0.054(3) 0.000(2) 0.002(2) -0.009(2)
C20 0.037(3) 0.033(2) 0.065(3) -0.012(2) -0.011(2) -0.008(2)
C21 0.034(2) 0.026(2) 0.027(2) -0.0057(17) 0.0025(18) -0.0040(18)
C22 0.052(3) 0.035(2) 0.029(2) -0.0027(19) 0.008(2) 0.000(2)
C23 0.051(3) 0.034(2) 0.033(2) -0.0134(19) 0.004(2) -0.006(2)
C24 0.039(3) 0.056(3) 0.039(3) -0.011(2) 0.009(2) -0.019(2)
C25 0.025(2) 0.025(2) 0.026(2) -0.0029(16) -0.0046(16) -0.0083(17)
C26 0.026(2) 0.0217(19) 0.030(2) -0.0042(16) -0.0023(17) -0.0049(16)
C27 0.034(2) 0.0209(19) 0.028(2) 0.0001(16) -0.0026(17) -0.0054(17)
C28 0.033(2) 0.024(2) 0.031(2) -0.0071(17) 0.0020(18) -0.0106(18)
C29 0.029(2) 0.0228(19) 0.033(2) -0.0058(17) -0.0027(18) -0.0091(17)
C30 0.029(2) 0.022(2) 0.037(2) -0.0027(17) 0.0006(18) -0.0042(17)
C31 0.029(2) 0.0224(19) 0.027(2) -0.0005(16) 0.0029(17) -0.0009(17)
C32 0.027(2) 0.0218(19) 0.031(2) -0.0027(16) -0.0023(17) -0.0030(17)
C33 0.057(3) 0.034(3) 0.076(4) -0.021(3) 0.012(3) -0.006(2)
C34 0.089(4) 0.035(3) 0.060(3) 0.014(2) -0.014(3) -0.021(3)
C35 0.048(3) 0.042(3) 0.054(3) -0.011(2) 0.002(2) -0.017(2)
C36 0.033(3) 0.072(4) 0.084(4) -0.048(3) 0.008(3) -0.013(3)
C37 0.039(3) 0.056(3) 0.065(3) -0.024(3) 0.008(2) -0.011(2)
C38 0.050(3) 0.070(4) 0.087(4) 0.022(3) -0.026(3) -0.020(3)
C39 0.063(3) 0.029(2) 0.052(3) -0.003(2) -0.012(2) -0.016(2)
C40 0.054(3) 0.041(3) 0.045(3) -0.008(2) -0.010(2) -0.019(2)
C41 0.060(3) 0.037(3) 0.052(3) -0.019(2) 0.000(2) -0.010(2)
C42 0.045(3) 0.027(2) 0.031(2) -0.0047(18) 0.008(2) -0.0066(19)
C43 0.078(4) 0.037(3) 0.051(3) -0.008(2) 0.032(3) -0.019(3)
C44 0.066(4) 0.071(4) 0.031(3) -0.013(2) 0.005(2) -0.014(3)
C45 0.059(3) 0.041(3) 0.045(3) -0.007(2) 0.020(2) -0.003(2)
C46 0.045(3) 0.074(4) 0.039(3) -0.005(3) 0.004(2) 0.006(3)
C47 0.040(3) 0.053(3) 0.068(4) 0.008(3) 0.004(3) 0.002(3)
C48 0.043(3) 0.046(3) 0.051(3) -0.008(2) -0.005(2) 0.006(2)
C49 0.039(3) 0.054(3) 0.042(3) -0.003(2) -0.002(2) 0.008(2)
C50 0.045(3) 0.044(3) 0.061(3) 0.004(3) -0.001(3) 0.003(2)
C51 0.045(3) 0.058(3) 0.062(4) -0.019(3) -0.004(3) 0.005(3)
Ge1 0.0273(2) 0.0283(2) 0.0250(2) -0.00322(17) 0.00044(18) -0.00674(18)
Ge2 0.0304(3) 0.0269(2) 0.0258(2) 0.00012(17) -0.00234(18) -0.00606(19)
Br1 0.0313(2) 0.0290(2) 0.0407(3) -0.00286(18) 0.00488(18) -0.00845(18)
Br2 0.0425(3) 0.0345(2) 0.0459(3) -0.0040(2) 0.0069(2) -0.0143(2)
Si1 0.0229(6) 0.0348(6) 0.0308(6) -0.0061(5) -0.0008(5) -0.0043(5)
Si2 0.0272(6) 0.0228(5) 0.0360(6) -0.0042(5) 0.0040(5) -0.0034(5)
Si3 0.0286(6) 0.0220(5) 0.0394(7) -0.0037(5) -0.0027(5) -0.0040(5)
Si4 0.0306(7) 0.0354(6) 0.0362(7) 0.0021(5) -0.0049(5) -0.0056(5)
Si5 0.0379(7) 0.0240(6) 0.0379(7) -0.0043(5) -0.0021(5) -0.0048(5)
Si6 0.0268(6) 0.0330(6) 0.0324(6) 0.0017(5) -0.0036(5) -0.0063(5)
Si7 0.0276(6) 0.0300(6) 0.0386(7) -0.0035(5) -0.0019(5) -0.0027(5)
Si8 0.0423(7) 0.0243(6) 0.0370(7) -0.0041(5) -0.0062(5) -0.0074(5)
C52 0.107(6) 0.230(10) 0.049(4) 0.014(5) -0.019(4) -0.119(7)
C53 0.078(5) 0.096(5) 0.168(8) 0.063(5) -0.063(5) -0.059(4)
C54 0.033(4) 0.152(8) 0.246(11) -0.129(8) -0.039(5) 0.025(4)

loop_
_atom_type_symbol
_atom_type_description
_atom_type_scat_dispersion_real
_atom_type_scat_dispersion_imag
_atom_type_scat_source
C C 0.0033 0.0016 'International Tables Vol C Tables 4.2.6.8 and 6.1.1.4'
H H 0.0000 0.0000 'International Tables Vol C Tables 4.2.6.8 and 6.1.1.4'
Br Br -0.2901 2.4595 'International Tables Vol C Tables 4.2.6.8 and 6.1.1.4'
Ge Ge 0.1547 1.8001 'International Tables Vol C Tables 4.2.6.8 and 6.1.1.4'
Si Si 0.0817 0.0704 'International Tables Vol C Tables 4.2.6.8 and 6.1.1.4'

loop_
_geom_angle_atom_site_label_1
_geom_angle_atom_site_label_2
_geom_angle_atom_site_label_3
_geom_angle
_geom_angle_site_symmetry_3
C2 C1 C6 119.5(3) .
C2 C1 Ge1 115.1(3) .
C6 C1 Ge1 125.4(3) .
C3 C2 C1 119.4(3) .
C3 C2 C7 117.2(3) .
C1 C2 C7 123.4(3) .
C2 C3 C4 122.3(4) .
C2 C3 H1 118.9 .
C4 C3 H1 118.9 .
C3 C4 C5 116.9(3) .
C3 C4 C21 122.3(3) .
C5 C4 C21 120.8(3) .
C6 C5 C4 123.6(4) .
C6 C5 H2 118.2 .
C4 C5 H2 118.2 .
C5 C6 C1 118.4(3) .
C5 C6 C8 117.9(3) .
C1 C6 C8 123.7(3) .
C2 C7 Si6 109.2(3) .
C2 C7 Si2 113.8(3) .
Si6 C7 Si2 117.77(19) .
C2 C7 H3 104.9 .
Si6 C7 H3 104.9 .
Si2 C7 H3 104.9 .
C6 C8 Si1 111.0(3) .
C6 C8 Si3 111.6(3) .
Si1 C8 Si3 119.2(2) .
C6 C8 H4 104.5 .
Si1 C8 H4 104.5 .
Si3 C8 H4 104.5 .
Si6 C9 H5 109.5 .
Si6 C9 H6 109.5 .
H5 C9 H6 109.5 .
Si6 C9 H7 109.5 .
H5 C9 H7 109.5 .
H6 C9 H7 109.5 .
Si6 C10 H8 109.5 .
Si6 C10 H9 109.5 .
H8 C10 H9 109.5 .
Si6 C10 H10 109.5 .
H8 C10 H10 109.5 .
H9 C10 H10 109.5 .
Si6 C11 H11 109.5 .
Si6 C11 H12 109.5 .
H11 C11 H12 109.5 .
Si6 C11 H13 109.5 .
H11 C11 H13 109.5 .
H12 C11 H13 109.5 .
Si2 C12 H14 109.5 .
Si2 C12 H15 109.5 .
H14 C12 H15 109.5 .
Si2 C12 H16 109.5 .
H14 C12 H16 109.5 .
H15 C12 H16 109.5 .
Si2 C13 H17 109.5 .
Si2 C13 H18 109.5 .
H17 C13 H18 109.5 .
Si2 C13 H19 109.5 .
H17 C13 H19 109.5 .
H18 C13 H19 109.5 .
Si2 C14 H20 109.5 .
Si2 C14 H21 109.5 .
H20 C14 H21 109.5 .
Si2 C14 H22 109.5 .
H20 C14 H22 109.5 .
H21 C14 H22 109.5 .
Si1 C15 H23 109.5 .
Si1 C15 H24 109.5 .
H23 C15 H24 109.5 .
Si1 C15 H25 109.5 .
H23 C15 H25 109.5 .
H24 C15 H25 109.5 .
Si1 C16 H26 109.5 .
Si1 C16 H27 109.5 .
H26 C16 H27 109.5 .
Si1 C16 H28 109.5 .
H26 C16 H28 109.5 .
H27 C16 H28 109.5 .
Si1 C17 H29 109.5 .
Si1 C17 H30 109.5 .
H29 C17 H30 109.5 .
Si1 C17 H31 109.5 .
H29 C17 H31 109.5 .
H30 C17 H31 109.5 .
Si3 C18 H32 109.5 .
Si3 C18 H33 109.5 .
H32 C18 H33 109.5 .
Si3 C18 H34 109.5 .
H32 C18 H34 109.5 .
H33 C18 H34 109.5 .
Si3 C19 H35 109.5 .
Si3 C19 H36 109.5 .
H35 C19 H36 109.5 .
Si3 C19 H37 109.5 .
H35 C19 H37 109.5 .
H36 C19 H37 109.5 .
Si3 C20 H38 109.5 .
Si3 C20 H39 109.5 .
H38 C20 H39 109.5 .
Si3 C20 H40 109.5 .
H38 C20 H40 109.5 .
H39 C20 H40 109.5 .
C24 C21 C4 109.0(3) .
C24 C21 C22 108.7(4) .
C4 C21 C22 112.4(3) .
C24 C21 C23 109.8(3) .
C4 C21 C23 109.3(3) .
C22 C21 C23 107.6(3) .
C21 C22 H41 109.5 .
C21 C22 H42 109.5 .
H41 C22 H42 109.5 .
C21 C22 H43 109.5 .
H41 C22 H43 109.5 .
H42 C22 H43 109.5 .
C21 C23 H44 109.5 .
C21 C23 H45 109.5 .
H44 C23 H45 109.5 .
C21 C23 H46 109.5 .
H44 C23 H46 109.5 .
H45 C23 H46 109.5 .
C21 C24 H47 109.5 .
C21 C24 H48 109.5 .
H47 C24 H48 109.5 .
C21 C24 H49 109.5 .
H47 C24 H49 109.5 .
H48 C24 H49 109.5 .
C29 C25 C26 119.8(4) .
C29 C25 Ge2 125.8(3) .
C26 C25 Ge2 114.3(3) .
C27 C26 C25 118.5(3) .
C27 C26 C31 118.0(3) .
C25 C26 C31 123.4(3) .
C26 C27 C28 123.2(4) .
C26 C27 H50 118.4 .
C28 C27 H50 118.4 .
C27 C28 C30 116.8(4) .
C27 C28 C42 119.9(4) .
C30 C28 C42 123.3(4) .
C30 C29 C25 118.6(4) .
C30 C29 C32 117.8(3) .
C25 C29 C32 123.6(4) .
C28 C30 C29 123.0(4) .
C28 C30 H51 118.5 .
C29 C30 H51 118.5 .
C26 C31 Si4 111.0(3) .
C26 C31 Si5 112.2(3) .
Si4 C31 Si5 118.7(2) .
C26 C31 H52 104.5 .
Si4 C31 H52 104.5 .
Si5 C31 H52 104.5 .
C29 C32 Si8 111.7(3) .
C29 C32 Si7 111.9(3) .
Si8 C32 Si7 117.5(2) .
C29 C32 H53 104.8 .
Si8 C32 H53 104.8 .
Si7 C32 H53 104.8 .
Si5 C33 H54 109.5 .
Si5 C33 H55 109.5 .
H54 C33 H55 109.5 .
Si5 C33 H56 109.5 .
H54 C33 H56 109.5 .
H55 C33 H56 109.5 .
Si5 C34 H57 109.5 .
Si5 C34 H58 109.5 .
H57 C34 H58 109.5 .
Si5 C34 H59 109.5 .
H57 C34 H59 109.5 .
H58 C34 H59 109.5 .
Si5 C35 H60 109.5 .
Si5 C35 H61 109.5 .
H60 C35 H61 109.5 .
Si5 C35 H62 109.5 .
H60 C35 H62 109.5 .
H61 C35 H62 109.5 .
Si7 C36 H63 109.5 .
Si7 C36 H64 109.5 .
H63 C36 H64 109.5 .
Si7 C36 H65 109.5 .
H63 C36 H65 109.5 .
H64 C36 H65 109.5 .
Si7 C37 H66 109.5 .
Si7 C37 H67 109.5 .
H66 C37 H67 109.5 .
Si7 C37 H68 109.5 .
H66 C37 H68 109.5 .
H67 C37 H68 109.5 .
Si7 C38 H69 109.5 .
Si7 C38 H70 109.5 .
H69 C38 H70 109.5 .
Si7 C38 H71 109.5 .
H69 C38 H71 109.5 .
H70 C38 H71 109.5 .
Si8 C39 H72 109.5 .
Si8 C39 H73 109.5 .
H72 C39 H73 109.5 .
Si8 C39 H74 109.5 .
H72 C39 H74 109.5 .
H73 C39 H74 109.5 .
Si8 C40 H75 109.5 .
Si8 C40 H76 109.5 .
H75 C40 H76 109.5 .
Si8 C40 H77 109.5 .
H75 C40 H77 109.5 .
H76 C40 H77 109.5 .
Si8 C41 H78 109.5 .
Si8 C41 H79 109.5 .
H78 C41 H79 109.5 .
Si8 C41 H80 109.5 .
H78 C41 H80 109.5 .
H79 C41 H80 109.5 .
C45 C42 C28 112.8(4) .
C45 C42 C44 108.4(4) .
C28 C42 C44 108.9(4) .
C45 C42 C43 108.0(4) .
C28 C42 C43 110.0(3) .
C44 C42 C43 108.6(4) .
C42 C43 H81 109.5 .
C42 C43 H82 109.5 .
H81 C43 H82 109.5 .
C42 C43 H83 109.5 .
H81 C43 H83 109.5 .
H82 C43 H83 109.5 .
C42 C44 H84 109.5 .
C42 C44 H85 109.5 .
H84 C44 H85 109.5 .
C42 C44 H86 109.5 .
H84 C44 H86 109.5 .
H85 C44 H86 109.5 .
C42 C45 H87 109.5 .
C42 C45 H88 109.5 .
H87 C45 H88 109.5 .
C42 C45 H89 109.5 .
H87 C45 H89 109.5 .
H88 C45 H89 109.5 .
C51 C46 C47 119.9(5) .
C51 C46 H90 120.0 .
C47 C46 H90 120.0 .
C48 C47 C46 119.7(5) .
C48 C47 H91 120.2 .
C46 C47 H91 120.2 .
C49 C48 C47 119.7(5) .
C49 C48 H92 120.2 .
C47 C48 H92 120.2 .
C50 C49 C48 120.9(5) .
C50 C49 H93 119.5 .
C48 C49 H93 119.5 .
C49 C50 C51 120.0(5) .
C49 C50 H94 120.0 .
C51 C50 H94 120.0 .
C46 C51 C50 119.8(5) .
C46 C51 H95 120.1 .
C50 C51 H95 120.1 .
C1 Ge1 Br1 109.09(11) .
C1 Ge1 Ge1 122.69(11) 2_566
Br1 Ge1 Ge1 103.65(3) 2_566
C25 Ge2 Br2 109.47(11) .
C25 Ge2 Ge2 122.82(11) 2_655
Br2 Ge2 Ge2 103.96(3) 2_655
C17 Si1 C15 107.9(2) .
C17 Si1 C16 108.8(3) .
C15 Si1 C16 108.2(2) .
C17 Si1 C8 108.4(2) .
C15 Si1 C8 115.49(19) .
C16 Si1 C8 108.0(2) .
C12 Si2 C13 108.2(2) .
C12 Si2 C14 109.4(2) .
C13 Si2 C14 108.1(2) .
C12 Si2 C7 108.21(19) .
C13 Si2 C7 112.98(19) .
C14 Si2 C7 109.91(18) .
C19 Si3 C20 108.7(2) .
C19 Si3 C18 108.4(2) .
C20 Si3 C18 106.5(2) .
C19 Si3 C8 109.6(2) .
C20 Si3 C8 109.40(18) .
C18 Si3 C8 114.11(19) .
C52 Si4 C53 106.1(4) .
C52 Si4 C54 110.5(4) .
C53 Si4 C54 107.8(4) .
C52 Si4 C31 113.4(2) .
C53 Si4 C31 108.3(2) .
C54 Si4 C31 110.4(2) .
C35 Si5 C33 109.8(2) .
C35 Si5 C34 107.3(2) .
C33 Si5 C34 108.0(3) .
C35 Si5 C31 110.18(19) .
C33 Si5 C31 107.9(2) .
C34 Si5 C31 113.6(2) .
C9 Si6 C11 107.4(2) .
C9 Si6 C10 109.6(3) .
C11 Si6 C10 108.0(2) .
C9 Si6 C7 107.79(19) .
C11 Si6 C7 112.73(19) .
C10 Si6 C7 111.3(2) .
C36 Si7 C38 110.1(3) .
C36 Si7 C37 109.3(2) .
C38 Si7 C37 105.2(3) .
C36 Si7 C32 108.5(2) .
C38 Si7 C32 108.7(2) .
C37 Si7 C32 114.8(2) .
C40 Si8 C39 109.0(2) .
C40 Si8 C41 106.8(2) .
C39 Si8 C41 108.8(2) .
C40 Si8 C32 110.19(19) .
C39 Si8 C32 109.04(19) .
C41 Si8 C32 112.9(2) .
Si4 C52 H96 109.5 .
Si4 C52 H97 109.5 .
H96 C52 H97 109.5 .
Si4 C52 H98 109.5 .
H96 C52 H98 109.5 .
H97 C52 H98 109.5 .
Si4 C53 H99 109.5 .
Si4 C53 H100 109.5 .
H99 C53 H100 109.5 .
Si4 C53 H101 109.5 .
H99 C53 H101 109.5 .
H100 C53 H101 109.5 .
Si4 C54 H102 109.5 .
Si4 C54 H103 109.5 .
H102 C54 H103 109.5 .
Si4 C54 H104 109.5 .
H102 C54 H104 109.5 .
H103 C54 H104 109.5 .

loop_
_geom_bond_atom_site_label_1
_geom_bond_atom_site_label_2
_geom_bond_distance
_geom_bond_site_symmetry_2
C1 C2 1.415(5) .
C1 C6 1.417(5) .
C1 Ge1 1.971(4) .
C2 C3 1.394(5) .
C2 C7 1.522(5) .
C3 C4 1.396(5) .
C3 H1 0.9500 .
C4 C5 1.397(5) .
C4 C21 1.530(5) .
C5 C6 1.386(5) .
C5 H2 0.9500 .
C6 C8 1.515(5) .
C7 Si6 1.902(4) .
C7 Si2 1.905(4) .
C7 H3 1.0000 .
C8 Si1 1.899(4) .
C8 Si3 1.907(4) .
C8 H4 1.0000 .
C9 Si6 1.858(5) .
C9 H5 0.9800 .
C9 H6 0.9800 .
C9 H7 0.9800 .
C10 Si6 1.864(5) .
C10 H8 0.9800 .
C10 H9 0.9800 .
C10 H10 0.9800 .
C11 Si6 1.859(5) .
C11 H11 0.9800 .
C11 H12 0.9800 .
C11 H13 0.9800 .
C12 Si2 1.865(4) .
C12 H14 0.9800 .
C12 H15 0.9800 .
C12 H16 0.9800 .
C13 Si2 1.868(4) .
C13 H17 0.9800 .
C13 H18 0.9800 .
C13 H19 0.9800 .
C14 Si2 1.874(4) .
C14 H20 0.9800 .
C14 H21 0.9800 .
C14 H22 0.9800 .
C15 Si1 1.860(4) .
C15 H23 0.9800 .
C15 H24 0.9800 .
C15 H25 0.9800 .
C16 Si1 1.867(5) .
C16 H26 0.9800 .
C16 H27 0.9800 .
C16 H28 0.9800 .
C17 Si1 1.854(5) .
C17 H29 0.9800 .
C17 H30 0.9800 .
C17 H31 0.9800 .
C18 Si3 1.878(4) .
C18 H32 0.9800 .
C18 H33 0.9800 .
C18 H34 0.9800 .
C19 Si3 1.864(5) .
C19 H35 0.9800 .
C19 H36 0.9800 .
C19 H37 0.9800 .
C20 Si3 1.866(4) .
C20 H38 0.9800 .
C20 H39 0.9800 .
C20 H40 0.9800 .
C21 C24 1.529(6) .
C21 C22 1.541(6) .
C21 C23 1.544(6) .
C22 H41 0.9800 .
C22 H42 0.9800 .
C22 H43 0.9800 .
C23 H44 0.9800 .
C23 H45 0.9800 .
C23 H46 0.9800 .
C24 H47 0.9800 .
C24 H48 0.9800 .
C24 H49 0.9800 .
C25 C29 1.410(5) .
C25 C26 1.422(5) .
C25 Ge2 1.969(4) .
C26 C27 1.388(5) .
C26 C31 1.522(5) .
C27 C28 1.395(5) .
C27 H50 0.9500 .
C28 C30 1.396(5) .
C28 C42 1.530(6) .
C29 C30 1.399(6) .
C29 C32 1.523(5) .
C30 H51 0.9500 .
C31 Si4 1.891(4) .
C31 Si5 1.911(4) .
C31 H52 1.0000 .
C32 Si8 1.900(4) .
C32 Si7 1.900(4) .
C32 H53 1.0000 .
C33 Si5 1.867(5) .
C33 H54 0.9800 .
C33 H55 0.9800 .
C33 H56 0.9800 .
C34 Si5 1.877(5) .
C34 H57 0.9800 .
C34 H58 0.9800 .
C34 H59 0.9800 .
C35 Si5 1.856(5) .
C35 H60 0.9800 .
C35 H61 0.9800 .
C35 H62 0.9800 .
C36 Si7 1.839(5) .
C36 H63 0.9800 .
C36 H64 0.9800 .
C36 H65 0.9800 .
C37 Si7 1.864(5) .
C37 H66 0.9800 .
C37 H67 0.9800 .
C37 H68 0.9800 .
C38 Si7 1.859(5) .
C38 H69 0.9800 .
C38 H70 0.9800 .
C38 H71 0.9800 .
C39 Si8 1.868(5) .
C39 H72 0.9800 .
C39 H73 0.9800 .
C39 H74 0.9800 .
C40 Si8 1.867(5) .
C40 H75 0.9800 .
C40 H76 0.9800 .
C40 H77 0.9800 .
C41 Si8 1.879(5) .
C41 H78 0.9800 .
C41 H79 0.9800 .
C41 H80 0.9800 .
C42 C45 1.527(6) .
C42 C44 1.532(7) .
C42 C43 1.533(6) .
C43 H81 0.9800 .
C43 H82 0.9800 .
C43 H83 0.9800 .
C44 H84 0.9800 .
C44 H85 0.9800 .
C44 H86 0.9800 .
C45 H87 0.9800 .
C45 H88 0.9800 .
C45 H89 0.9800 .
C46 C51 1.373(8) .
C46 C47 1.403(8) .
C46 H90 0.9500 .
C47 C48 1.381(7) .
C47 H91 0.9500 .
C48 C49 1.378(7) .
C48 H92 0.9500 .
C49 C50 1.366(7) .
C49 H93 0.9500 .
C50 C51 1.392(8) .
C50 H94 0.9500 .
C51 H95 0.9500 .
Ge1 Br1 2.3655(6) .
Ge1 Ge1 2.4064(8) 2_566
Ge2 Br2 2.3636(6) .
Ge2 Ge2 2.3969(8) 2_655
Si4 C52 1.827(6) .
Si4 C53 1.837(6) .
Si4 C54 1.844(6) .
C52 H96 0.9800 .
C52 H97 0.9800 .
C52 H98 0.9800 .
C53 H99 0.9800 .
C53 H100 0.9800 .
C53 H101 0.9800 .
C54 H102 0.9800 .
C54 H103 0.9800 .
C54 H104 0.9800 .

loop_
_geom_torsion_atom_site_label_1
_geom_torsion_atom_site_label_2
_geom_torsion_atom_site_label_3
_geom_torsion_atom_site_label_4
_geom_torsion
_geom_torsion_site_symmetry_4
C6 C1 C2 C3 0.5(5) .
Ge1 C1 C2 C3 -179.1(3) .
C6 C1 C2 C7 178.8(3) .
Ge1 C1 C2 C7 -0.8(5) .
C1 C2 C3 C4 -0.7(6) .
C7 C2 C3 C4 -179.1(4) .
C2 C3 C4 C5 -0.1(6) .
C2 C3 C4 C21 -178.1(4) .
C3 C4 C5 C6 1.1(6) .
C21 C4 C5 C6 179.2(4) .
C4 C5 C6 C1 -1.3(6) .
C4 C5 C6 C8 179.5(4) .
C2 C1 C6 C5 0.4(6) .
Ge1 C1 C6 C5 180.0(3) .
C2 C1 C6 C8 179.6(3) .
Ge1 C1 C6 C8 -0.8(5) .
C3 C2 C7 Si6 78.1(4) .
C1 C2 C7 Si6 -100.2(4) .
C3 C2 C7 Si2 -55.7(4) .
C1 C2 C7 Si2 126.0(3) .
C5 C6 C8 Si1 70.0(4) .
C1 C6 C8 Si1 -109.1(4) .
C5 C6 C8 Si3 -65.5(4) .
C1 C6 C8 Si3 115.3(4) .
C3 C4 C21 C24 113.2(4) .
C5 C4 C21 C24 -64.8(5) .
C3 C4 C21 C22 -7.4(6) .
C5 C4 C21 C22 174.6(4) .
C3 C4 C21 C23 -126.8(4) .
C5 C4 C21 C23 55.2(5) .
C29 C25 C26 C27 -1.4(6) .
Ge2 C25 C26 C27 177.0(3) .
C29 C25 C26 C31 178.8(4) .
Ge2 C25 C26 C31 -2.9(5) .
C25 C26 C27 C28 2.7(6) .
C31 C26 C27 C28 -177.4(4) .
C26 C27 C28 C30 -2.0(6) .
C26 C27 C28 C42 179.3(4) .
C26 C25 C29 C30 -0.4(6) .
Ge2 C25 C29 C30 -178.6(3) .
C26 C25 C29 C32 178.4(3) .
Ge2 C25 C29 C32 0.3(6) .
C27 C28 C30 C29 0.0(6) .
C42 C28 C30 C29 178.6(4) .
C25 C29 C30 C28 1.1(6) .
C32 C29 C30 C28 -177.8(4) .
C27 C26 C31 Si4 -78.7(4) .
C25 C26 C31 Si4 101.1(4) .
C27 C26 C31 Si5 56.7(4) .
C25 C26 C31 Si5 -123.5(3) .
C30 C29 C32 Si8 64.4(4) .
C25 C29 C32 Si8 -114.5(4) .
C30 C29 C32 Si7 -69.6(4) .
C25 C29 C32 Si7 111.5(4) .
C27 C28 C42 C45 -171.9(4) .
C30 C28 C42 C45 9.6(6) .
C27 C28 C42 C44 67.8(5) .
C30 C28 C42 C44 -110.8(5) .
C27 C28 C42 C43 -51.2(5) .
C30 C28 C42 C43 130.2(4) .
C51 C46 C47 C48 0.6(7) .
C46 C47 C48 C49 -0.3(7) .
C47 C48 C49 C50 -0.4(7) .
C48 C49 C50 C51 0.8(7) .
C47 C46 C51 C50 -0.2(7) .
C49 C50 C51 C46 -0.5(7) .
C2 C1 Ge1 Br1 128.5(3) .
C6 C1 Ge1 Br1 -51.1(3) .
C2 C1 Ge1 Ge1 -110.3(3) 2_566
C6 C1 Ge1 Ge1 70.1(3) 2_566
C29 C25 Ge2 Br2 51.2(4) .
C26 C25 Ge2 Br2 -127.1(3) .
C29 C25 Ge2 Ge2 -71.0(4) 2_655
C26 C25 Ge2 Ge2 110.8(3) 2_655
C6 C8 Si1 C17 42.5(4) .
Si3 C8 Si1 C17 174.3(3) .
C6 C8 Si1 C15 -78.7(3) .
Si3 C8 Si1 C15 53.1(3) .
C6 C8 Si1 C16 160.1(3) .
Si3 C8 Si1 C16 -68.1(3) .
C2 C7 Si2 C12 -148.2(3) .
Si6 C7 Si2 C12 82.2(3) .
C2 C7 Si2 C13 92.0(3) .
Si6 C7 Si2 C13 -37.6(3) .
C2 C7 Si2 C14 -28.9(3) .
Si6 C7 Si2 C14 -158.5(2) .
C6 C8 Si3 C19 -148.4(3) .
Si1 C8 Si3 C19 80.0(3) .
C6 C8 Si3 C20 -29.3(3) .
Si1 C8 Si3 C20 -160.8(2) .
C6 C8 Si3 C18 89.9(3) .
Si1 C8 Si3 C18 -41.7(3) .
C26 C31 Si4 C52 63.4(4) .
Si5 C31 Si4 C52 -68.8(4) .
C26 C31 Si4 C53 -54.2(4) .
Si5 C31 Si4 C53 173.6(4) .
C26 C31 Si4 C54 -172.0(4) .
Si5 C31 Si4 C54 55.8(4) .
C26 C31 Si5 C35 27.4(3) .
Si4 C31 Si5 C35 159.0(2) .
C26 C31 Si5 C33 147.2(3) .
Si4 C31 Si5 C33 -81.2(3) .
C26 C31 Si5 C34 -93.1(3) .
Si4 C31 Si5 C34 38.6(3) .
C2 C7 Si6 C9 56.7(3) .
Si2 C7 Si6 C9 -171.6(3) .
C2 C7 Si6 C11 -61.6(3) .
Si2 C7 Si6 C11 70.1(3) .
C2 C7 Si6 C10 176.9(3) .
Si2 C7 Si6 C10 -51.4(3) .
C29 C32 Si7 C36 -55.8(4) .
Si8 C32 Si7 C36 173.1(3) .
C29 C32 Si7 C38 -175.5(3) .
Si8 C32 Si7 C38 53.3(3) .
C29 C32 Si7 C37 66.9(3) .
Si8 C32 Si7 C37 -64.2(3) .
C29 C32 Si8 C40 29.3(3) .
Si7 C32 Si8 C40 160.5(2) .
C29 C32 Si8 C39 148.9(3) .
Si7 C32 Si8 C39 -79.9(3) .
C29 C32 Si8 C41 -90.1(3) .
Si7 C32 Si8 C41 41.1(3) .

loop_
_cod_changelog_entry_id
_cod_changelog_entry_author
_cod_changelog_entry_date
_cod_changelog_entry_text
1 'Vaitkus, Antanas' 2022-05-09T04:15:00+03:00
;
 Removed the '&#x00E2;&#x0080;&#x0098;' and '&#x00E2;&#x0080;&#x0099;'
 sequences from the value of the '_diffrn_measurement_device_type' data item.
;
